data_4320853
loop_
_publ_author_name
'D. Cunningham'
'P. McArdle'
'M. Mitchell'
'N. N\'i Chonchubhair'
'M. O'Gara'
'Federico Franceschi'
'Carlo Floriani'

_publ_section_title
;
 Adduct Formation between Alkali Metal Ions and Divalent Metal
 Salicylaldimine Complexes Having Methoxy Substituents. A Structural
 Investigation
;
_journal_name_full 'Inorganic Chemistry'
_journal_page_first 1639
_journal_page_last 1649
_journal_paper_doi 10.1021/ic990496p
_journal_volume 39
_journal_year 2000
_chemical_formula_sum 'C43 H40 B K N2 Ni O4'
_chemical_formula_weight 757.39
_chemical_name_common '[K(MeCN)]2.Ni(3-MeOsal1,3pn)3 [BPh4]2'
_chemical_name_systematic
;
 [Potassium / acetonitrile (1/1)] / N.N'-bis(3-methoxysalicylidene)
 propane-1,3-diaminato nickel(II) (2/3) bis(tetraphenylborate)
;
_space_group_IT_number 15
_symmetry_cell_setting monoclinic
_symmetry_space_group_name_Hall '-C 2yc'
_symmetry_space_group_name_H-M 'C 1 2/c 1'
_atom_sites_solution_hydrogens geom
_atom_sites_solution_primary direct
_atom_sites_solution_secondary difmap
_audit_creation_method SHELXL-97
_cell_angle_alpha 90.00
_cell_angle_beta 122.860(10)
_cell_angle_gamma 90.00
_cell_formula_units_Z 8
_cell_length_a 29.573(5)
_cell_length_b 18.047(3)
_cell_length_c 23.184(3)
_cell_measurement_reflns_used 25
_cell_measurement_temperature 293(2)
_cell_measurement_theta_max 18
_cell_measurement_theta_min 12
_cell_volume 10394(3)
_computing_cell_refinement 'CELDIM in CAD4-PC-Software'
_computing_data_collection 'CAD4-PC-Software (Enraf-Nonius, 1992)'
_computing_data_reduction 'XCAD (McArdle & Higgins, 1995)'
_computing_molecular_graphics 'ORTEX (P.McArdle, 1995)'
_computing_publication_material 'SHELXL-97/2 (Sheldrick,1997)'
_computing_structure_refinement 'SHELXL-97 (Sheldrick, 1997)'
_computing_structure_solution 'SHELXS-97 (Sheldrick, 1990)'
_diffrn_ambient_temperature 293(2)
_diffrn_measured_fraction_theta_full 0.999
_diffrn_measured_fraction_theta_max 0.999
_diffrn_measurement_device_type '4-circle diffractometer'
_diffrn_measurement_method 'scintillation counter'
_diffrn_radiation_monochromator graphite
_diffrn_radiation_source 'fine-focus sealed tube'
_diffrn_radiation_type MoK\a
_diffrn_radiation_wavelength 0.71069
_diffrn_reflns_av_R_equivalents 0.0237
_diffrn_reflns_av_sigmaI/netI 0.0759
_diffrn_reflns_limit_h_max 38
_diffrn_reflns_limit_h_min -9
_diffrn_reflns_limit_k_max 23
_diffrn_reflns_limit_k_min -9
_diffrn_reflns_limit_l_max 25
_diffrn_reflns_limit_l_min -30
_diffrn_reflns_number 13060
_diffrn_reflns_theta_full 27.97
_diffrn_reflns_theta_max 27.97
_diffrn_reflns_theta_min 2.09
_exptl_absorpt_coefficient_mu 0.486
_exptl_crystal_colour Ruby
_exptl_crystal_density_diffrn 0.968
_exptl_crystal_density_method 'not measured'
_exptl_crystal_description Parallelepiped
_exptl_crystal_F_000 3168
_exptl_crystal_size_max 0.25
_exptl_crystal_size_mid 0.20
_exptl_crystal_size_min 0.15
_refine_diff_density_max 1.333
_refine_diff_density_min -0.429
_refine_diff_density_rms 0.099
_refine_ls_extinction_method none
_refine_ls_goodness_of_fit_ref 1.183
_refine_ls_hydrogen_treatment mixed
_refine_ls_matrix_type full
_refine_ls_number_parameters 618
_refine_ls_number_reflns 12507
_refine_ls_number_restraints 0
_refine_ls_restrained_S_all 1.183
_refine_ls_R_factor_all 0.1367
_refine_ls_R_factor_gt 0.0629
_refine_ls_shift/su_max 0.001
_refine_ls_shift/su_mean 0.000
_refine_ls_structure_factor_coef Fsqd
_refine_ls_weighting_details 'calc w=1/[\s^2^(Fo^2^)+(0.1000P)^2^+0.0000P] where P=(Fo^2^+2Fc^2^)/3'
_refine_ls_weighting_scheme calc
_refine_ls_wR_factor_gt 0.2013
_refine_ls_wR_factor_ref 0.2195
_reflns_number_gt 5858
_reflns_number_total 12507
_reflns_threshold_expression >2sigma(I)
_cod_data_source_file ic990496p_8.cif
_cod_data_source_block '[K(MeCN)]2.(NiL4)3(BPh4)2'
_cod_database_code 4320853

loop_
_symmetry_equiv_pos_as_xyz
'x, y, z'
'-x, y, -z+1/2'
'x+1/2, y+1/2, z'
'-x+1/2, y+1/2, -z+1/2'
'-x, -y, -z'
'x, -y, z-1/2'
'-x+1/2, -y+1/2, -z'
'x+1/2, -y+1/2, z-1/2'

loop_
_atom_site_label
_atom_site_type_symbol
_atom_site_fract_x
_atom_site_fract_y
_atom_site_fract_z
_atom_site_U_iso_or_equiv
_atom_site_adp_type
_atom_site_occupancy
_atom_site_symmetry_multiplicity
_atom_site_calc_flag
_atom_site_refinement_flags
_atom_site_disorder_assembly
_atom_site_disorder_group
Ni1 Ni 0.02697(2) 0.79757(3) 0.09899(3) 0.05334(18) Uani 1 1 d . . .
Ni2 Ni 0.0000 0.79272(4) 0.2500 0.0471(2) Uani 1 2 d S . .
K1 K -0.01774(4) 0.96087(5) 0.15256(5) 0.0568(3) Uani 1 1 d . . .
O1 O -0.03916(11) 0.83231(16) 0.07957(15) 0.0570(7) Uani 1 1 d . . .
O2 O 0.04228(12) 0.89774(17) 0.11258(17) 0.0651(8) Uani 1 1 d . . .
O3 O -0.12039(12) 0.91067(19) 0.06138(17) 0.0719(9) Uani 1 1 d . . .
O4 O 0.02851(15) 1.03859(18) 0.08687(19) 0.0786(10) Uani 1 1 d . . .
O5 O 0.04777(10) 0.86971(15) 0.27032(15) 0.0522(7) Uani 1 1 d . . .
O6 O 0.09294(13) 0.98978(17) 0.26103(18) 0.0694(9) Uani 1 1 d . . .
N1 N 0.00002(17) 0.7030(2) 0.0668(2) 0.0618(10) Uani 1 1 d . . .
N2 N 0.09997(17) 0.7737(2) 0.1328(2) 0.0777(12) Uani 1 1 d . . .
N3 N 0.05369(15) 0.72023(19) 0.29225(18) 0.0526(9) Uani 1 1 d . . .
N4 N -0.0527(4) 1.1148(4) 0.1560(5) 0.161(3) Uani 1 1 d . . .
B1 B -0.1337(2) 0.4029(3) 0.2906(3) 0.0511(11) Uani 1 1 d . . .
C1 C -0.08562(17) 0.7995(2) 0.0491(2) 0.0541(10) Uani 1 1 d . . .
C2 C -0.13092(18) 0.8395(3) 0.0382(2) 0.0597(12) Uani 1 1 d . . .
C3 C -0.1806(2) 0.8067(3) 0.0066(3) 0.0774(15) Uani 1 1 d . . .
H3 H -0.2098 0.8338 -0.0001 0.101 Uiso 1 1 calc R . .
C4 C -0.1877(2) 0.7337(4) -0.0154(3) 0.0912(18) Uani 1 1 d . . .
H4 H -0.2216 0.7120 -0.0363 0.119 Uiso 1 1 calc R . .
C5 C -0.1455(3) 0.6939(3) -0.0066(3) 0.0853(17) Uani 1 1 d . . .
H5 H -0.1505 0.6451 -0.0219 0.111 Uiso 1 1 calc R . .
C6 C -0.0937(2) 0.7268(3) 0.0259(2) 0.0608(12) Uani 1 1 d . . .
C7 C -0.0491(2) 0.6844(3) 0.0367(2) 0.0704(14) Uani 1 1 d . . .
H7 H -0.0571 0.6365 0.0192 0.092 Uiso 1 1 calc R . .
C8 C 0.0361(2) 0.6410(3) 0.0739(3) 0.097(2) Uani 1 1 d . . .
H8A H 0.0465 0.6471 0.0411 0.126 Uiso 1 1 calc R . .
H8B H 0.0173 0.5941 0.0647 0.126 Uiso 1 1 calc R . .
C9 C 0.0867(3) 0.6411(3) 0.1479(3) 0.101(2) Uani 1 1 d . . .
H9A H 0.0756 0.6464 0.1801 0.131 Uiso 1 1 calc R . .
H9B H 0.1048 0.5937 0.1567 0.131 Uiso 1 1 calc R . .
C10 C 0.1233(3) 0.6977(4) 0.1598(4) 0.120(3) Uani 1 1 d . . .
H10A H 0.1433 0.6829 0.1395 0.156 Uiso 1 1 calc R . .
H10B H 0.1489 0.7016 0.2090 0.156 Uiso 1 1 calc R . .
C11 C 0.1340(2) 0.8213(4) 0.1394(4) 0.097(2) Uani 1 1 d . . .
H11 H 0.1685 0.8031 0.1565 0.126 Uiso 1 1 calc R . .
C12 C 0.1274(2) 0.8970(4) 0.1247(3) 0.0850(17) Uani 1 1 d . . .
C13 C 0.1686(3) 0.9415(5) 0.1268(4) 0.117(3) Uani 1 1 d . . .
H13 H 0.2010 0.9197 0.1387 0.152 Uiso 1 1 calc R . .
C14 C 0.1611(3) 1.0133(5) 0.1121(4) 0.119(3) Uani 1 1 d . . .
H14 H 0.1877 1.0402 0.1118 0.155 Uiso 1 1 calc R . .
C15 C 0.1145(3) 1.0490(4) 0.0972(4) 0.100(2) Uani 1 1 d . . .
H15 H 0.1101 1.0993 0.0871 0.129 Uiso 1 1 calc R . .
C16 C 0.0747(2) 1.0095(3) 0.0973(3) 0.0727(14) Uani 1 1 d . . .
C17 C 0.0801(2) 0.9326(3) 0.1108(3) 0.0692(13) Uani 1 1 d . . .
C18 C -0.1644(2) 0.9548(4) 0.0491(3) 0.101(2) Uani 1 1 d . . .
H18A H -0.1515 1.0024 0.0705 0.142 Uiso 1 1 calc R . .
H18B H -0.1825 0.9308 0.0681 0.142 Uiso 1 1 calc R . .
H18C H -0.1891 0.9613 0.0006 0.142 Uiso 1 1 calc R . .
C19 C 0.0191(3) 1.1151(3) 0.0683(4) 0.110(2) Uani 1 1 d . . .
H19A H -0.0178 1.1269 0.0507 0.154 Uiso 1 1 calc R . .
H19B H 0.0268 1.1248 0.0337 0.154 Uiso 1 1 calc R . .
H19C H 0.0421 1.1450 0.1081 0.154 Uiso 1 1 calc R . .
C20 C 0.09685(16) 0.8627(3) 0.2846(2) 0.0540(11) Uani 1 1 d . . .
C21 C 0.12306(18) 0.9267(3) 0.2801(2) 0.0627(12) Uani 1 1 d . . .
C22 C 0.1753(2) 0.9210(3) 0.2959(3) 0.0822(16) Uani 1 1 d . . .
H22 H 0.1918 0.9631 0.2922 0.107 Uiso 1 1 calc R . .
C23 C 0.2035(2) 0.8565(4) 0.3165(3) 0.094(2) Uani 1 1 d . . .
H23 H 0.2382 0.8544 0.3254 0.123 Uiso 1 1 calc R . .
C24 C 0.1807(2) 0.7955(3) 0.3239(3) 0.0866(17) Uani 1 1 d . . .
H24 H 0.2008 0.7521 0.3407 0.113 Uiso 1 1 calc R . .
C25 C 0.12604(18) 0.7960(3) 0.3064(3) 0.0628(12) Uani 1 1 d . . .
C26 C 0.10355(19) 0.7311(3) 0.3143(2) 0.0636(12) Uani 1 1 d . . .
H26 H 0.1271 0.6922 0.3378 0.083 Uiso 1 1 calc R . .
C27 C 0.0388(2) 0.6511(3) 0.3107(3) 0.0704(14) Uani 1 1 d . . .
H27A H 0.0231 0.6626 0.3371 0.092 Uiso 1 1 calc R . .
H27B H 0.0710 0.6220 0.3396 0.092 Uiso 1 1 calc R . .
C28 C 0.0000 0.6066(4) 0.2500 0.082(2) Uani 1 2 d S . .
H28A H -0.0199 0.5748 0.2624 0.107 Uiso 0.50 1 calc PR . .
H28B H 0.0199 0.5748 0.2376 0.107 Uiso 0.50 1 calc PR . .
C29 C 0.1188(2) 1.0563(3) 0.2610(3) 0.0841(16) Uani 1 1 d . . .
H29A H 0.0934 1.0964 0.2445 0.118 Uiso 1 1 calc R . .
H29B H 0.1322 1.0504 0.2318 0.118 Uiso 1 1 calc R . .
H29C H 0.1482 1.0670 0.3069 0.118 Uiso 1 1 calc R . .
C30 C -0.06963(17) 0.3819(2) 0.3250(2) 0.0538(10) Uani 1 1 d . . .
C31 C -0.0458(2) 0.3186(3) 0.3639(3) 0.0737(14) Uani 1 1 d . . .
H31 H -0.0671 0.2836 0.3676 0.096 Uiso 1 1 calc R . .
C32 C 0.0093(2) 0.3062(3) 0.3975(3) 0.093(2) Uani 1 1 d . . .
H32 H 0.0243 0.2639 0.4241 0.121 Uiso 1 1 calc R . .
C33 C 0.0420(2) 0.3559(3) 0.3918(3) 0.0834(17) Uani 1 1 d . . .
H33 H 0.0786 0.3465 0.4131 0.108 Uiso 1 1 calc R . .
C34 C 0.0207(2) 0.4177(4) 0.3555(3) 0.0843(17) Uani 1 1 d . . .
H34 H 0.0427 0.4524 0.3527 0.110 Uiso 1 1 calc R . .
C35 C -0.0344(2) 0.4303(3) 0.3217(3) 0.0741(14) Uani 1 1 d . . .
H35 H -0.0485 0.4733 0.2957 0.096 Uiso 1 1 calc R . .
C36 C -0.16932(16) 0.3275(2) 0.2709(2) 0.0526(10) Uani 1 1 d . . .
C37 C -0.1954(2) 0.2929(3) 0.2084(3) 0.0825(16) Uani 1 1 d . . .
H37 H -0.1949 0.3150 0.1725 0.107 Uiso 1 1 calc R . .
C38 C -0.2233(3) 0.2240(4) 0.1958(4) 0.104(2) Uani 1 1 d . . .
H38 H -0.2416 0.2037 0.1519 0.135 Uiso 1 1 calc R . .
C39 C -0.2233(3) 0.1885(3) 0.2465(5) 0.101(2) Uani 1 1 d . . .
H39 H -0.2406 0.1431 0.2384 0.131 Uiso 1 1 calc R . .
C40 C -0.1975(3) 0.2197(3) 0.3105(4) 0.0898(19) Uani 1 1 d . . .
H40 H -0.1970 0.1956 0.3462 0.117 Uiso 1 1 calc R . .
C41 C -0.1716(2) 0.2884(3) 0.3219(3) 0.0710(14) Uani 1 1 d . . .
H41 H -0.1551 0.3092 0.3655 0.092 Uiso 1 1 calc R . .
C42 C -0.13789(17) 0.4487(2) 0.3491(2) 0.0505(10) Uani 1 1 d . . .
C43 C -0.1882(2) 0.4713(3) 0.3365(3) 0.0652(12) Uani 1 1 d . . .
H43 H -0.2192 0.4584 0.2949 0.085 Uiso 1 1 calc R . .
C44 C -0.1933(2) 0.5113(3) 0.3826(3) 0.0782(15) Uani 1 1 d . . .
H44 H -0.2272 0.5259 0.3718 0.102 Uiso 1 1 calc R . .
C45 C -0.1476(3) 0.5301(3) 0.4460(3) 0.0752(15) Uani 1 1 d . . .
H45 H -0.1507 0.5571 0.4779 0.098 Uiso 1 1 calc R . .
C46 C -0.0979(2) 0.5082(3) 0.4606(3) 0.0684(13) Uani 1 1 d . . .
H46 H -0.0671 0.5201 0.5027 0.089 Uiso 1 1 calc R . .
C47 C -0.09367(19) 0.4684(2) 0.4128(2) 0.0552(11) Uani 1 1 d . . .
H47 H -0.0596 0.4543 0.4239 0.072 Uiso 1 1 calc R . .
C48 C -0.15405(17) 0.4547(2) 0.2222(2) 0.0546(10) Uani 1 1 d . . .
C49 C -0.1414(2) 0.4355(3) 0.1741(3) 0.0800(16) Uani 1 1 d . . .
H49 H -0.1218 0.3923 0.1812 0.104 Uiso 1 1 calc R . .
C50 C -0.1567(2) 0.4782(4) 0.1157(3) 0.095(2) Uani 1 1 d . . .
H50 H -0.1468 0.4633 0.0856 0.123 Uiso 1 1 calc R . .
C51 C -0.1858(2) 0.5412(4) 0.1028(3) 0.0878(18) Uani 1 1 d . . .
H51 H -0.1963 0.5690 0.0636 0.114 Uiso 1 1 calc R . .
C52 C -0.1996(2) 0.5635(3) 0.1480(3) 0.0774(15) Uani 1 1 d . . .
H52 H -0.2194 0.6066 0.1399 0.101 Uiso 1 1 calc R . .
C53 C -0.18334(18) 0.5203(3) 0.2066(2) 0.0605(12) Uani 1 1 d . . .
H53 H -0.1927 0.5365 0.2369 0.079 Uiso 1 1 calc R . .
C54 C -0.0630(4) 1.1656(4) 0.1742(5) 0.136(3) Uani 1 1 d . . .
C55 C -0.0779(5) 1.2316(4) 0.1956(6) 0.173(4) Uani 1 1 d . . .
H55A H -0.1164 1.2346 0.1716 0.243 Uiso 1 1 calc R . .
H55B H -0.0645 1.2746 0.1852 0.243 Uiso 1 1 calc R . .
H55C H -0.0628 1.2295 0.2441 0.243 Uiso 1 1 calc R . .

loop_
_atom_site_aniso_label
_atom_site_aniso_U_11
_atom_site_aniso_U_22
_atom_site_aniso_U_33
_atom_site_aniso_U_23
_atom_site_aniso_U_13
_atom_site_aniso_U_12
Ni1 0.0507(3) 0.0522(3) 0.0601(4) -0.0023(3) 0.0319(3) 0.0069(3)
Ni2 0.0402(4) 0.0487(4) 0.0522(4) 0.000 0.0250(3) 0.000
K1 0.0515(6) 0.0517(5) 0.0666(6) -0.0020(5) 0.0317(5) 0.0042(4)
O1 0.0432(17) 0.0577(17) 0.0648(19) -0.0069(15) 0.0259(15) 0.0027(14)
O2 0.0574(19) 0.0539(17) 0.095(2) -0.0050(17) 0.0485(19) -0.0018(15)
O3 0.0461(18) 0.081(2) 0.074(2) -0.0081(18) 0.0235(17) 0.0157(17)
O4 0.093(3) 0.0533(19) 0.102(3) 0.0028(18) 0.061(2) 0.0007(18)
O5 0.0362(15) 0.0518(16) 0.0669(19) 0.0000(14) 0.0269(14) 0.0009(12)
O6 0.056(2) 0.0527(18) 0.093(2) 0.0011(17) 0.0365(19) -0.0057(15)
N1 0.067(3) 0.056(2) 0.057(2) -0.0077(18) 0.031(2) 0.009(2)
N2 0.058(3) 0.073(3) 0.099(3) -0.009(2) 0.041(3) 0.013(2)
N3 0.053(2) 0.051(2) 0.056(2) 0.0070(16) 0.0310(18) 0.0066(16)
N4 0.258(10) 0.085(4) 0.249(9) 0.005(5) 0.208(8) 0.022(5)
B1 0.050(3) 0.049(3) 0.058(3) -0.001(2) 0.031(2) 0.001(2)
C1 0.049(2) 0.065(3) 0.042(2) 0.001(2) 0.0208(19) -0.002(2)
C2 0.048(3) 0.077(3) 0.047(2) -0.004(2) 0.022(2) 0.002(2)
C3 0.049(3) 0.103(4) 0.068(3) -0.005(3) 0.023(2) -0.002(3)
C4 0.058(3) 0.112(5) 0.078(4) -0.010(4) 0.020(3) -0.024(3)
C5 0.080(4) 0.085(4) 0.072(3) -0.013(3) 0.030(3) -0.028(3)
C6 0.068(3) 0.059(3) 0.053(3) -0.008(2) 0.032(2) -0.010(2)
C7 0.092(4) 0.053(3) 0.055(3) -0.012(2) 0.032(3) -0.006(3)
C8 0.095(4) 0.081(4) 0.089(4) -0.024(3) 0.033(4) 0.031(3)
C9 0.111(5) 0.073(4) 0.086(4) -0.001(3) 0.033(4) 0.035(4)
C10 0.068(4) 0.089(5) 0.164(7) -0.006(5) 0.039(4) 0.024(4)
C11 0.065(4) 0.091(4) 0.156(6) -0.015(4) 0.073(4) 0.010(3)
C12 0.063(3) 0.094(4) 0.117(5) -0.014(4) 0.062(3) -0.006(3)
C13 0.086(5) 0.134(7) 0.165(7) -0.034(6) 0.091(5) -0.022(5)
C14 0.112(6) 0.135(7) 0.156(7) -0.030(6) 0.103(6) -0.050(5)
C15 0.119(5) 0.088(4) 0.127(5) -0.018(4) 0.089(5) -0.041(4)
C16 0.082(4) 0.068(3) 0.081(4) -0.008(3) 0.053(3) -0.015(3)
C17 0.072(3) 0.072(3) 0.083(3) -0.015(3) 0.054(3) -0.015(3)
C18 0.057(3) 0.120(5) 0.103(4) -0.017(4) 0.028(3) 0.034(3)
C19 0.141(6) 0.067(4) 0.125(5) 0.025(4) 0.074(5) 0.011(4)
C20 0.037(2) 0.065(3) 0.058(3) 0.003(2) 0.025(2) 0.002(2)
C21 0.047(3) 0.067(3) 0.069(3) 0.003(2) 0.027(2) -0.006(2)
C22 0.048(3) 0.090(4) 0.106(4) 0.010(3) 0.039(3) -0.012(3)
C23 0.044(3) 0.103(5) 0.131(5) 0.033(4) 0.044(3) 0.011(3)
C24 0.045(3) 0.094(4) 0.110(5) 0.021(3) 0.035(3) 0.021(3)
C25 0.045(2) 0.063(3) 0.077(3) 0.011(2) 0.031(2) 0.010(2)
C26 0.056(3) 0.065(3) 0.067(3) 0.016(2) 0.032(2) 0.021(2)
C27 0.074(3) 0.064(3) 0.073(3) 0.020(3) 0.040(3) 0.009(3)
C28 0.101(6) 0.048(4) 0.109(6) 0.000 0.064(6) 0.000
C29 0.087(4) 0.066(3) 0.099(4) -0.006(3) 0.050(3) -0.024(3)
C30 0.050(2) 0.055(3) 0.059(3) -0.004(2) 0.032(2) -0.001(2)
C31 0.061(3) 0.053(3) 0.094(4) 0.001(3) 0.033(3) 0.004(2)
C32 0.067(4) 0.061(3) 0.122(5) 0.006(3) 0.032(4) 0.020(3)
C33 0.049(3) 0.086(4) 0.100(4) -0.016(3) 0.030(3) 0.003(3)
C34 0.056(3) 0.106(5) 0.096(4) -0.004(4) 0.045(3) -0.010(3)
C35 0.061(3) 0.085(4) 0.075(3) 0.013(3) 0.037(3) -0.003(3)
C36 0.043(2) 0.050(2) 0.063(3) -0.006(2) 0.027(2) -0.0004(19)
C37 0.074(4) 0.082(4) 0.087(4) -0.013(3) 0.041(3) -0.002(3)
C38 0.080(4) 0.081(4) 0.134(6) -0.047(4) 0.047(4) -0.015(3)
C39 0.084(4) 0.057(3) 0.173(8) -0.020(4) 0.077(5) -0.015(3)
C40 0.086(4) 0.053(3) 0.148(6) 0.000(4) 0.075(4) -0.006(3)
C41 0.071(3) 0.054(3) 0.093(4) 0.001(3) 0.048(3) -0.004(2)
C42 0.058(3) 0.043(2) 0.055(2) 0.0030(19) 0.034(2) -0.0036(19)
C43 0.065(3) 0.075(3) 0.071(3) -0.013(3) 0.047(3) -0.012(3)
C44 0.083(4) 0.083(4) 0.094(4) -0.015(3) 0.064(4) -0.005(3)
C45 0.107(5) 0.064(3) 0.078(4) -0.012(3) 0.066(4) -0.011(3)
C46 0.091(4) 0.055(3) 0.063(3) -0.008(2) 0.044(3) -0.018(3)
C47 0.065(3) 0.049(2) 0.055(3) 0.003(2) 0.034(2) -0.005(2)
C48 0.051(2) 0.061(3) 0.058(3) 0.000(2) 0.034(2) -0.003(2)
C49 0.086(4) 0.096(4) 0.068(3) 0.018(3) 0.048(3) 0.031(3)
C50 0.080(4) 0.151(6) 0.066(3) 0.020(4) 0.047(3) 0.024(4)
C51 0.054(3) 0.122(5) 0.073(4) 0.038(4) 0.026(3) -0.003(3)
C52 0.059(3) 0.072(3) 0.095(4) 0.021(3) 0.037(3) -0.002(3)
C53 0.055(3) 0.060(3) 0.064(3) 0.005(2) 0.031(2) -0.001(2)
C54 0.203(9) 0.082(5) 0.199(9) 0.014(6) 0.157(8) 0.024(6)
C55 0.288(13) 0.075(5) 0.279(12) -0.005(6) 0.233(11) 0.013(7)

loop_
_atom_type_symbol
_atom_type_description
_atom_type_scat_dispersion_real
_atom_type_scat_dispersion_imag
_atom_type_scat_source
C C 0.0033 0.0016 'International Tables Vol C Tables 4.2.6.8 and 6.1.1.4'
H H 0.0000 0.0000 'International Tables Vol C Tables 4.2.6.8 and 6.1.1.4'
N N 0.0061 0.0033 'International Tables Vol C Tables 4.2.6.8 and 6.1.1.4'
O O 0.0106 0.0060 'International Tables Vol C Tables 4.2.6.8 and 6.1.1.4'
B B 0.0013 0.0007 'International Tables Vol C Tables 4.2.6.8 and 6.1.1.4'
K K 0.2009 0.2494 'International Tables Vol C Tables 4.2.6.8 and 6.1.1.4'
Ni Ni 0.3393 1.1124 'International Tables Vol C Tables 4.2.6.8 and 6.1.1.4'

loop_
_geom_angle_atom_site_label_1
_geom_angle_atom_site_label_2
_geom_angle_atom_site_label_3
_geom_angle
_geom_angle_site_symmetry_1
_geom_angle_site_symmetry_3
_geom_angle_publ_flag
O2 Ni1 N1 167.89(16) . . ?
O2 Ni1 O1 80.78(13) . . ?
N1 Ni1 O1 92.67(16) . . ?
O2 Ni1 N2 91.90(17) . . ?
N1 Ni1 N2 95.79(19) . . ?
O1 Ni1 N2 169.62(16) . . ?
O2 Ni1 K1 42.68(9) . . ?
N1 Ni1 K1 135.25(13) . . ?
O1 Ni1 K1 45.15(9) . . ?
N2 Ni1 K1 124.93(14) . . ?
O5 Ni2 O5 82.70(17) . 2 ?
O5 Ni2 N3 166.24(14) . 2 ?
O5 Ni2 N3 94.47(14) 2 2 ?
O5 Ni2 N3 94.47(14) . . ?
O5 Ni2 N3 166.24(14) 2 . ?
N3 Ni2 N3 91.3(2) 2 . ?
O5 Ni2 K1 52.00(9) . 2 ?
O5 Ni2 K1 50.69(9) 2 2 ?
N3 Ni2 K1 134.57(11) 2 2 ?
N3 Ni2 K1 117.47(11) . 2 ?
O5 Ni2 K1 50.69(9) . . ?
O5 Ni2 K1 52.00(9) 2 . ?
N3 Ni2 K1 117.47(11) 2 . ?
N3 Ni2 K1 134.57(11) . . ?
K1 Ni2 K1 67.38(4) 2 . ?
O2 K1 O1 52.87(9) . . ?
O2 K1 O3 104.96(10) . . ?
O1 K1 O3 57.03(9) . . ?
O2 K1 O5 81.49(9) . . ?
O1 K1 O5 84.97(9) . . ?
O3 K1 O5 116.02(10) . . ?
O2 K1 O6 74.12(10) . . ?
O1 K1 O6 117.61(9) . . ?
O3 K1 O6 170.05(10) . . ?
O5 K1 O6 54.06(9) . . ?
O2 K1 O5 117.17(9) . 2 ?
O1 K1 O5 81.65(9) . 2 ?
O3 K1 O5 72.97(10) . 2 ?
O5 K1 O5 50.25(10) . 2 ?
O6 K1 O5 98.44(9) . 2 ?
O2 K1 O4 55.32(10) . . ?
O1 K1 O4 95.86(10) . . ?
O3 K1 O4 113.23(11) . . ?
O5 K1 O4 120.74(10) . . ?
O6 K1 O4 74.69(11) . . ?
O5 K1 O4 170.70(10) 2 . ?
O2 K1 N4 135.62(15) . . ?
O1 K1 N4 147.1(2) . . ?
O3 K1 N4 94.2(2) . . ?
O5 K1 N4 125.16(18) . . ?
O6 K1 N4 93.1(2) . . ?
O5 K1 N4 106.56(15) 2 . ?
O4 K1 N4 80.40(15) . . ?
O2 K1 Ni2 87.74(7) . . ?
O1 K1 Ni2 65.47(7) . . ?
O3 K1 Ni2 85.97(8) . . ?
O5 K1 Ni2 30.06(5) . . ?
O6 K1 Ni2 84.09(7) . . ?
O5 K1 Ni2 30.19(5) 2 . ?
O4 K1 Ni2 140.99(8) . . ?
N4 K1 Ni2 133.95(14) . . ?
O2 K1 Ni1 28.07(7) . . ?
O1 K1 Ni1 28.84(6) . . ?
O3 K1 Ni1 85.76(7) . . ?
O5 K1 Ni1 71.49(6) . . ?
O6 K1 Ni1 89.63(7) . . ?
O5 K1 Ni1 92.28(6) 2 . ?
O4 K1 Ni1 81.55(7) . . ?
N4 K1 Ni1 160.32(14) . . ?
Ni2 K1 Ni1 65.71(2) . . ?
O2 K1 K1 124.80(8) . 2 ?
O1 K1 K1 121.57(7) . 2 ?
O3 K1 K1 111.61(8) . 2 ?
O5 K1 K1 45.80(6) . 2 ?
O6 K1 K1 62.87(7) . 2 ?
O5 K1 K1 44.96(6) 2 2 ?
O4 K1 K1 132.51(8) . 2 ?
N4 K1 K1 81.57(16) . 2 ?
Ni2 K1 K1 56.311(18) . 2 ?
Ni1 K1 K1 116.77(2) . 2 ?
C1 O1 Ni1 129.8(3) . . ?
C1 O1 K1 123.1(3) . . ?
Ni1 O1 K1 106.01(12) . . ?
C17 O2 Ni1 126.9(3) . . ?
C17 O2 K1 123.4(3) . . ?
Ni1 O2 K1 109.26(13) . . ?
C2 O3 C18 117.6(4) . . ?
C2 O3 K1 122.4(3) . . ?
C18 O3 K1 118.7(3) . . ?
C16 O4 C19 116.1(5) . . ?
C16 O4 K1 115.8(3) . . ?
C19 O4 K1 123.8(4) . . ?
C20 O5 Ni2 125.5(3) . . ?
C20 O5 K1 112.4(3) . . ?
Ni2 O5 K1 99.25(11) . . ?
C20 O5 K1 124.6(3) . 2 ?
Ni2 O5 K1 97.82(11) . 2 ?
K1 O5 K1 89.24(8) . 2 ?
C21 O6 C29 116.6(4) . . ?
C21 O6 K1 111.3(3) . . ?
C29 O6 K1 120.4(3) . . ?
C7 N1 C8 113.5(4) . . ?
C7 N1 Ni1 125.2(3) . . ?
C8 N1 Ni1 121.2(4) . . ?
C11 N2 C10 114.2(5) . . ?
C11 N2 Ni1 123.0(4) . . ?
C10 N2 Ni1 122.6(4) . . ?
C26 N3 C27 118.5(4) . . ?
C26 N3 Ni2 124.4(3) . . ?
C27 N3 Ni2 116.4(3) . . ?
C54 N4 K1 160.7(7) . . ?
C36 B1 C42 109.0(4) . . ?
C36 B1 C48 111.2(4) . . ?
C42 B1 C48 110.9(3) . . ?
C36 B1 C30 109.9(3) . . ?
C42 B1 C30 107.2(4) . . ?
C48 B1 C30 108.6(3) . . ?
O1 C1 C6 123.5(4) . . ?
O1 C1 C2 118.9(4) . . ?
C6 C1 C2 117.6(4) . . ?
O3 C2 C3 124.5(5) . . ?
O3 C2 C1 114.7(4) . . ?
C3 C2 C1 120.7(5) . . ?
C2 C3 C4 120.7(5) . . ?
C5 C4 C3 120.3(5) . . ?
C4 C5 C6 119.8(5) . . ?
C1 C6 C5 120.7(5) . . ?
C1 C6 C7 119.4(4) . . ?
C5 C6 C7 119.8(5) . . ?
N1 C7 C6 129.0(4) . . ?
N1 C8 C9 109.0(4) . . ?
C10 C9 C8 113.5(6) . . ?
C9 C10 N2 116.7(5) . . ?
N2 C11 C12 129.6(5) . . ?
C11 C12 C17 119.5(5) . . ?
C11 C12 C13 122.3(6) . . ?
C17 C12 C13 118.1(6) . . ?
C14 C13 C12 121.1(7) . . ?
C13 C14 C15 121.6(6) . . ?
C16 C15 C14 119.6(6) . . ?
O4 C16 C15 125.4(5) . . ?
O4 C16 C17 113.6(4) . . ?
C15 C16 C17 121.0(6) . . ?
O2 C17 C12 122.4(5) . . ?
O2 C17 C16 119.0(5) . . ?
C12 C17 C16 118.5(5) . . ?
O5 C20 C25 123.7(4) . . ?
O5 C20 C21 118.4(4) . . ?
C25 C20 C21 117.9(4) . . ?
O6 C21 C22 125.9(5) . . ?
O6 C21 C20 114.5(4) . . ?
C22 C21 C20 119.6(5) . . ?
C23 C22 C21 122.7(5) . . ?
C24 C23 C22 119.3(5) . . ?
C23 C24 C25 121.4(5) . . ?
C26 C25 C20 121.2(4) . . ?
C26 C25 C24 119.8(4) . . ?
C20 C25 C24 119.0(4) . . ?
N3 C26 C25 126.6(4) . . ?
N3 C27 C28 112.8(4) . . ?
C27 C28 C27 114.1(6) . 2 ?
C31 C30 C35 114.8(4) . . ?
C31 C30 B1 123.3(4) . . ?
C35 C30 B1 121.6(4) . . ?
C30 C31 C32 121.7(5) . . ?
C33 C32 C31 120.8(5) . . ?
C34 C33 C32 119.4(5) . . ?
C33 C34 C35 120.0(5) . . ?
C34 C35 C30 123.2(5) . . ?
C37 C36 C41 113.8(5) . . ?
C37 C36 B1 125.9(5) . . ?
C41 C36 B1 120.1(4) . . ?
C36 C37 C38 123.0(6) . . ?
C39 C38 C37 120.7(6) . . ?
C38 C39 C40 119.3(6) . . ?
C39 C40 C41 119.7(6) . . ?
C40 C41 C36 123.5(6) . . ?
C47 C42 C43 115.1(4) . . ?
C47 C42 B1 123.9(4) . . ?
C43 C42 B1 121.0(4) . . ?
C44 C43 C42 122.9(5) . . ?
C43 C44 C45 119.8(5) . . ?
C46 C45 C44 119.0(5) . . ?
C45 C46 C47 120.1(5) . . ?
C46 C47 C42 123.0(5) . . ?
C53 C48 C49 113.7(4) . . ?
C53 C48 B1 125.6(4) . . ?
C49 C48 B1 120.7(4) . . ?
C48 C49 C50 123.2(5) . . ?
C51 C50 C49 120.5(5) . . ?
C50 C51 C52 119.5(5) . . ?
C51 C52 C53 119.1(5) . . ?
C48 C53 C52 124.1(5) . . ?
N4 C54 C55 178.2(14) . . ?

loop_
_geom_bond_atom_site_label_1
_geom_bond_atom_site_label_2
_geom_bond_distance
_geom_bond_site_symmetry_2
_geom_bond_publ_flag
Ni1 O2 1.849(3) . ?
Ni1 N1 1.860(4) . ?
Ni1 O1 1.862(3) . ?
Ni1 N2 1.904(4) . ?
Ni1 K1 3.7093(11) . ?
Ni2 O5 1.851(3) . ?
Ni2 O5 1.851(3) 2 ?
Ni2 N3 1.872(4) 2 ?
Ni2 N3 1.872(4) . ?
Ni2 K1 3.6470(12) 2 ?
Ni2 K1 3.6469(12) . ?
K1 O2 2.663(3) . ?
K1 O1 2.736(3) . ?
K1 O3 2.746(3) . ?
K1 O5 2.859(3) . ?
K1 O6 2.894(3) . ?
K1 O5 2.901(3) 2 ?
K1 O4 2.901(4) . ?
K1 N4 2.981(7) . ?
K1 K1 4.046(2) 2 ?
O1 C1 1.298(5) . ?
O2 C17 1.305(5) . ?
O3 C2 1.362(6) . ?
O3 C18 1.418(6) . ?
O4 C16 1.358(6) . ?
O4 C19 1.428(6) . ?
O5 C20 1.308(5) . ?
O5 K1 2.901(3) 2 ?
O6 C21 1.363(6) . ?
O6 C29 1.423(5) . ?
N1 C7 1.269(6) . ?
N1 C8 1.491(6) . ?
N2 C11 1.268(7) . ?
N2 C10 1.510(7) . ?
N3 C26 1.287(6) . ?
N3 C27 1.461(6) . ?
N4 C54 1.116(8) . ?
B1 C36 1.627(6) . ?
B1 C42 1.648(6) . ?
B1 C48 1.648(7) . ?
B1 C30 1.653(6) . ?
C1 C6 1.387(6) . ?
C1 C2 1.419(6) . ?
C2 C3 1.369(7) . ?
C3 C4 1.388(8) . ?
C4 C5 1.356(9) . ?
C5 C6 1.420(7) . ?
C6 C7 1.425(7) . ?
C8 C9 1.548(8) . ?
C9 C10 1.403(9) . ?
C11 C12 1.397(8) . ?
C12 C17 1.407(7) . ?
C12 C13 1.436(9) . ?
C13 C14 1.327(10) . ?
C14 C15 1.384(10) . ?
C15 C16 1.375(7) . ?
C16 C17 1.413(7) . ?
C20 C25 1.406(6) . ?
C20 C21 1.426(6) . ?
C21 C22 1.385(7) . ?
C22 C23 1.360(8) . ?
C23 C24 1.350(8) . ?
C24 C25 1.438(7) . ?
C25 C26 1.406(7) . ?
C27 C28 1.480(6) . ?
C28 C27 1.480(6) 2 ?
C30 C31 1.386(6) . ?
C30 C35 1.393(6) . ?
C31 C32 1.391(7) . ?
C32 C33 1.374(8) . ?
C33 C34 1.331(8) . ?
C34 C35 1.392(7) . ?
C36 C37 1.367(7) . ?
C36 C41 1.411(7) . ?
C37 C38 1.431(8) . ?
C38 C39 1.340(10) . ?
C39 C40 1.367(9) . ?
C40 C41 1.403(7) . ?
C42 C47 1.387(6) . ?
C42 C43 1.412(6) . ?
C43 C44 1.365(6) . ?
C44 C45 1.396(8) . ?
C45 C46 1.374(7) . ?
C46 C47 1.381(6) . ?
C48 C53 1.394(6) . ?
C48 C49 1.399(6) . ?
C49 C50 1.402(8) . ?
C50 C51 1.358(8) . ?
C51 C52 1.376(8) . ?
C52 C53 1.406(7) . ?
C54 C55 1.449(10) . ?
